data_8107117
loop_
_publ_author_name
'Fuentealba, Mauricio'
'Gonz\'alez, Deborah'
'Artigas, Vania'

_publ_section_title
;
 Crystal structure of
 dichloridobis{\m2-2,2&#x2032;-((1E,1&#x2032;E)-(ethane-1,2-diylbis(azanylylidene))bis(methanylylidene))bis(4-chlorophenolato)-\k5O,N,N&#x2032;,O&#x2032;:O&#x2032;}diiron(III),
 C32H24Cl6Fe2N4O4
;
_journal_issue 4
_journal_name_full 'Zeitschrift f\"ur Kristallographie - New Crystal Structures'
_journal_page_first 1115
_journal_page_last 1116
_journal_paper_doi 10.1515/ncrs-2016-0081
_journal_volume 231
_journal_year 2016
_chemical_formula_moiety 'C32 H24 Cl6 Fe2 N4 O4'
_chemical_formula_sum 'C32 H24 Cl6 Fe2 N4 O4'
_chemical_formula_weight 852.95
_space_group_crystal_system triclinic
_space_group_IT_number 2
_space_group_name_Hall '-P 1'
_space_group_name_H-M_alt 'P -1'
_atom_sites_solution_hydrogens geom
_atom_sites_solution_primary iterative
_cell_angle_alpha 105.927(4)
_cell_angle_beta 95.407(4)
_cell_angle_gamma 96.752(4)
_cell_formula_units_Z 1
_cell_length_a 7.3325(10)
_cell_length_b 9.1317(14)
_cell_length_c 13.161(2)
_cell_measurement_reflns_used 5754
_cell_measurement_temperature 296(2)
_cell_measurement_theta_max 24.54
_cell_measurement_theta_min 2.35
_cell_volume 834.1(2)
_computing_cell_refinement 'SAINT v8.27A (Bruker, 2012)'
_computing_data_collection 'APEX2 (Bruker, 2007)'
_computing_data_reduction 'SAINT v8.27A (Bruker, 2012)'
_computing_molecular_graphics 'Olex2 (Dolomanov et al., 2009)'
_computing_publication_material 'Olex2 (Dolomanov et al., 2009)'
_computing_structure_refinement 'ShelXL (Sheldrick, 2015)'
_computing_structure_solution 'olex2.solve (Bourhis et al., 2015)'
_diffrn_ambient_temperature 296.15
_diffrn_measured_fraction_theta_full 1.000
_diffrn_measured_fraction_theta_max 0.999
_diffrn_measurement_device_type 'Bruker APEX-II CCD'
_diffrn_measurement_method '\f and \w scans'
_diffrn_radiation_monochromator graphite
_diffrn_radiation_type MoK\a
_diffrn_radiation_wavelength 0.71073
_diffrn_reflns_av_R_equivalents 0.0884
_diffrn_reflns_av_unetI/netI 0.0410
_diffrn_reflns_Laue_measured_fraction_full 1.000
_diffrn_reflns_Laue_measured_fraction_max 0.999
_diffrn_reflns_limit_h_max 9
_diffrn_reflns_limit_h_min -9
_diffrn_reflns_limit_k_max 11
_diffrn_reflns_limit_k_min -11
_diffrn_reflns_limit_l_max 16
_diffrn_reflns_limit_l_min -16
_diffrn_reflns_number 32140
_diffrn_reflns_point_group_measured_fraction_full 1.000
_diffrn_reflns_point_group_measured_fraction_max 0.999
_diffrn_reflns_theta_full 26.000
_diffrn_reflns_theta_max 26.418
_diffrn_reflns_theta_min 2.346
_diffrn_standards_number 0
_exptl_absorpt_coefficient_mu 1.395
_exptl_absorpt_correction_T_max 0.7454
_exptl_absorpt_correction_T_min 0.6701
_exptl_absorpt_correction_type multi-scan
_exptl_absorpt_process_details
;
SADABS-2012/1 (Bruker, 2012) was used for absorption correction. wR2(int) was
 0.0609 before and 0.0569 after correction. The Ratio of minimum to maximum
 transmission is 0.8990. The \l/2 correction factor is 0.0015.
;
_exptl_crystal_colour 'clear dark violet'
_exptl_crystal_colour_lustre clear
_exptl_crystal_colour_modifier dark
_exptl_crystal_colour_primary violet
_exptl_crystal_density_diffrn 1.698
_exptl_crystal_density_meas .
_exptl_crystal_description plate
_exptl_crystal_F_000 430
_exptl_crystal_size_max 0.233
_exptl_crystal_size_mid 0.08
_exptl_crystal_size_min 0.043
_refine_diff_density_max 0.572
_refine_diff_density_min -0.480
_refine_diff_density_rms 0.074
_refine_ls_extinction_coef .
_refine_ls_extinction_method none
_refine_ls_goodness_of_fit_ref 1.035
_refine_ls_hydrogen_treatment constr
_refine_ls_matrix_type full
_refine_ls_number_parameters 217
_refine_ls_number_reflns 3439
_refine_ls_number_restraints 0
_refine_ls_restrained_S_all 1.035
_refine_ls_R_factor_all 0.0692
_refine_ls_R_factor_gt 0.0382
_refine_ls_shift/su_max 0.000
_refine_ls_shift/su_mean 0.000
_refine_ls_structure_factor_coef Fsqd
_refine_ls_weighting_details 'w=1/[\s^2^(Fo^2^)+(0.0323P)^2^+0.9891P] where P=(Fo^2^+2Fc^2^)/3'
_refine_ls_weighting_scheme calc
_refine_ls_wR_factor_gt 0.0784
_refine_ls_wR_factor_ref 0.0897
_reflns_Friedel_coverage 0.000
_reflns_Friedel_fraction_full .
_reflns_Friedel_fraction_max .
_reflns_number_gt 2530
_reflns_number_total 3439
_reflns_threshold_expression 'I > 2\s(I)'
_cod_data_source_file suppl_ncrs-2016-0081_suppl.cif
_cod_data_source_block mf_df11morado_0m
_cod_database_code 8107117
_shelx_space_group_comment
;
The symmetry employed for this shelxl refinement is uniquely defined
by the following loop, which should always be used as a source of
symmetry information in preference to the above space-group names.
They are only intended as comments.
;
_olex2_refinement_description
;
1. Fixed Uiso
 At 1.2 times of:
  All C(H) groups, All C(H,H) groups
2.a Secondary CH2 refined with riding coordinates:
 C8(H8A,H8B), C9(H9A,H9B)
2.b Aromatic/amide H refined with riding coordinates:
 C2(H2), C3(H3), C5(H5), C7(H7), C10(H10), C13(H13), C15(H15), C16(H16)
;
_olex2_submission_special_instructions 'No special instructions were received'

loop_
_space_group_symop_operation_xyz
'x, y, z'
'-x, -y, -z'

loop_
_atom_site_label
_atom_site_type_symbol
_atom_site_fract_x
_atom_site_fract_y
_atom_site_fract_z
_atom_site_U_iso_or_equiv
_atom_site_adp_type
_atom_site_occupancy
_atom_site_site_symmetry_order
_atom_site_calc_flag
_atom_site_refinement_flags_posn
_atom_site_refinement_flags_adp
_atom_site_refinement_flags_occupancy
_atom_site_disorder_assembly
_atom_site_disorder_group
Fe1 Fe 0.53007(6) 0.39682(5) 0.08307(3) 0.02262(13) Uani 1 1 d . . . . .
Cl1 Cl 0.75085(11) 0.24620(10) 0.11124(7) 0.0391(2) Uani 1 1 d . . . . .
Cl2 Cl 0.2708(2) 0.72363(17) 0.61550(9) 0.0855(4) Uani 1 1 d . . . . .
Cl3 Cl 0.04111(18) 0.97578(15) 0.36323(11) 0.0859(5) Uani 1 1 d . . . . .
O1 O 0.5915(3) 0.5516(2) 0.21604(16) 0.0315(5) Uani 1 1 d . . . . .
O2 O 0.3466(2) 0.5380(2) 0.03063(15) 0.0222(4) Uani 1 1 d . . . . .
N1 N 0.3240(3) 0.2933(3) 0.1539(2) 0.0281(6) Uani 1 1 d . . . . .
N2 N 0.3788(3) 0.2196(3) -0.0481(2) 0.0262(6) Uani 1 1 d . . . . .
C1 C 0.5165(4) 0.5849(4) 0.3052(2) 0.0325(7) Uani 1 1 d . . . . .
C2 C 0.5883(5) 0.7208(5) 0.3858(3) 0.0485(10) Uani 1 1 d . . . . .
H2 H 0.6903 0.7840 0.3762 0.058 Uiso 1 1 calc R . . . .
C3 C 0.5110(6) 0.7625(5) 0.4786(3) 0.0576(11) Uani 1 1 d . . . . .
H3 H 0.5602 0.8540 0.5305 0.069 Uiso 1 1 calc R . . . .
C4 C 0.3620(6) 0.6705(5) 0.4954(3) 0.0539(11) Uani 1 1 d . . . . .
C5 C 0.2897(5) 0.5360(5) 0.4200(3) 0.0498(10) Uani 1 1 d . . . . .
H5 H 0.1899 0.4733 0.4324 0.060 Uiso 1 1 calc R . . . .
C6 C 0.3642(5) 0.4905(4) 0.3233(3) 0.0351(8) Uani 1 1 d . . . . .
C7 C 0.2791(4) 0.3481(4) 0.2468(3) 0.0358(8) Uani 1 1 d . . . . .
H7 H 0.1828 0.2907 0.2667 0.043 Uiso 1 1 calc R . . . .
C8 C 0.2258(4) 0.1454(4) 0.0851(3) 0.0362(8) Uani 1 1 d . . . . .
H8A H 0.1069 0.1221 0.1083 0.043 Uiso 1 1 calc R . . . .
H8B H 0.2976 0.0637 0.0883 0.043 Uiso 1 1 calc R . . . .
C9 C 0.1986(4) 0.1577(4) -0.0270(3) 0.0323(7) Uani 1 1 d . . . . .
H9A H 0.1543 0.0572 -0.0772 0.039 Uiso 1 1 calc R . . . .
H9B H 0.1089 0.2258 -0.0334 0.039 Uiso 1 1 calc R . . . .
C10 C 0.4443(4) 0.1561(4) -0.1319(3) 0.0337(7) Uani 1 1 d . . . . .
H10 H 0.3730 0.0699 -0.1804 0.040 Uiso 1 1 calc R . . . .
C11 C 0.2755(4) 0.6414(3) 0.1056(2) 0.0271(7) Uani 1 1 d . . . . .
C12 C 0.3759(4) 0.7904(4) 0.1572(2) 0.0305(7) Uani 1 1 d . . . . .
C13 C 0.3018(5) 0.8905(4) 0.2381(3) 0.0386(8) Uani 1 1 d . . . . .
H13 H 0.3672 0.9879 0.2729 0.046 Uiso 1 1 calc R . . . .
C14 C 0.1329(5) 0.8459(4) 0.2665(3) 0.0433(9) Uani 1 1 d . . . . .
C15 C 0.0357(5) 0.7010(4) 0.2173(3) 0.0402(8) Uani 1 1 d . . . . .
H15 H -0.0777 0.6710 0.2374 0.048 Uiso 1 1 calc R . . . .
C16 C 0.1085(4) 0.6000(4) 0.1375(3) 0.0330(7) Uani 1 1 d . . . . .
H16 H 0.0428 0.5022 0.1048 0.040 Uiso 1 1 calc R . . . .

loop_
_atom_site_aniso_label
_atom_site_aniso_U_11
_atom_site_aniso_U_22
_atom_site_aniso_U_33
_atom_site_aniso_U_23
_atom_site_aniso_U_13
_atom_site_aniso_U_12
Fe1 0.0239(2) 0.0200(2) 0.0236(2) 0.00496(17) 0.00725(17) 0.00170(16)
Cl1 0.0390(4) 0.0415(5) 0.0417(5) 0.0150(4) 0.0083(4) 0.0166(4)
Cl2 0.1054(10) 0.1147(11) 0.0411(6) 0.0091(6) 0.0391(6) 0.0436(8)
Cl3 0.0796(8) 0.0741(8) 0.0824(9) -0.0242(7) 0.0474(7) 0.0086(6)
O1 0.0327(12) 0.0322(12) 0.0257(11) 0.0020(9) 0.0075(9) 0.0016(9)
O2 0.0244(10) 0.0195(10) 0.0232(10) 0.0051(8) 0.0080(8) 0.0046(8)
N1 0.0289(13) 0.0272(14) 0.0322(15) 0.0132(12) 0.0095(11) 0.0044(11)
N2 0.0274(13) 0.0193(12) 0.0300(14) 0.0045(11) 0.0067(11) 0.0000(10)
C1 0.0361(17) 0.0384(19) 0.0243(16) 0.0076(14) 0.0057(14) 0.0132(14)
C2 0.053(2) 0.053(2) 0.0301(19) -0.0014(17) 0.0058(17) 0.0023(18)
C3 0.074(3) 0.060(3) 0.031(2) -0.0041(19) 0.006(2) 0.019(2)
C4 0.066(3) 0.074(3) 0.028(2) 0.0092(19) 0.0209(19) 0.034(2)
C5 0.052(2) 0.069(3) 0.039(2) 0.023(2) 0.0213(18) 0.023(2)
C6 0.0399(18) 0.046(2) 0.0251(17) 0.0139(15) 0.0096(14) 0.0159(16)
C7 0.0317(17) 0.042(2) 0.043(2) 0.0235(17) 0.0145(15) 0.0074(15)
C8 0.0336(18) 0.0276(17) 0.048(2) 0.0147(15) 0.0111(15) -0.0044(14)
C9 0.0249(15) 0.0233(16) 0.044(2) 0.0047(14) 0.0055(14) -0.0022(12)
C10 0.0357(18) 0.0238(16) 0.0356(19) 0.0024(14) 0.0012(15) -0.0017(13)
C11 0.0309(16) 0.0280(16) 0.0256(16) 0.0100(13) 0.0054(13) 0.0107(13)
C12 0.0337(17) 0.0293(17) 0.0283(17) 0.0067(14) 0.0058(13) 0.0072(13)
C13 0.047(2) 0.0342(18) 0.0320(18) 0.0036(15) 0.0074(15) 0.0066(15)
C14 0.045(2) 0.045(2) 0.037(2) 0.0017(17) 0.0151(16) 0.0141(17)
C15 0.0354(18) 0.048(2) 0.037(2) 0.0096(17) 0.0132(15) 0.0085(16)
C16 0.0308(16) 0.0332(18) 0.0344(18) 0.0089(14) 0.0063(14) 0.0023(14)

loop_
_atom_type_symbol
_atom_type_description
_atom_type_scat_dispersion_real
_atom_type_scat_dispersion_imag
_atom_type_scat_source
C C 0.0033 0.0016 'International Tables Vol C Tables 4.2.6.8 and 6.1.1.4'
H H 0.0000 0.0000 'International Tables Vol C Tables 4.2.6.8 and 6.1.1.4'
Cl Cl 0.1484 0.1585 'International Tables Vol C Tables 4.2.6.8 and 6.1.1.4'
Fe Fe 0.3463 0.8444 'International Tables Vol C Tables 4.2.6.8 and 6.1.1.4'
N N 0.0061 0.0033 'International Tables Vol C Tables 4.2.6.8 and 6.1.1.4'
O O 0.0106 0.0060 'International Tables Vol C Tables 4.2.6.8 and 6.1.1.4'

loop_
_geom_angle_atom_site_label_1
_geom_angle_atom_site_label_2
_geom_angle_atom_site_label_3
_geom_angle
_geom_angle_site_symmetry_1
_geom_angle_site_symmetry_3
O1 Fe1 Cl1 96.91(7) . .
O1 Fe1 O2 89.12(8) . .
O1 Fe1 O2 110.63(8) . 2_665
O1 Fe1 N1 86.90(9) . .
O1 Fe1 N2 161.90(9) . .
O2 Fe1 Cl1 93.77(6) 2_665 .
O2 Fe1 Cl1 169.46(6) . .
O2 Fe1 O2 75.97(8) 2_665 .
O2 Fe1 N1 158.76(9) 2_665 .
O2 Fe1 N2 83.60(8) 2_665 .
N1 Fe1 Cl1 95.95(7) . .
N1 Fe1 O2 93.00(8) . .
N1 Fe1 N2 77.07(10) . .
N2 Fe1 Cl1 93.11(7) . .
N2 Fe1 O2 83.46(9) . .
C1 O1 Fe1 134.4(2) . .
Fe1 O2 Fe1 104.03(8) 2_665 .
C11 O2 Fe1 120.50(17) . 2_665
C11 O2 Fe1 118.26(17) . .
C7 N1 Fe1 126.6(2) . .
C7 N1 C8 119.6(3) . .
C8 N1 Fe1 113.83(19) . .
C9 N2 Fe1 113.71(19) . .
C10 N2 Fe1 124.6(2) . .
C10 N2 C9 121.0(3) . .
O1 C1 C2 119.3(3) . .
O1 C1 C6 122.9(3) . .
C2 C1 C6 117.8(3) . .
C1 C2 H2 119.4 . .
C3 C2 C1 121.3(4) . .
C3 C2 H2 119.4 . .
C2 C3 H3 119.7 . .
C4 C3 C2 120.6(4) . .
C4 C3 H3 119.7 . .
C3 C4 Cl2 119.6(3) . .
C5 C4 Cl2 120.3(3) . .
C5 C4 C3 120.1(3) . .
C4 C5 H5 119.6 . .
C4 C5 C6 120.8(4) . .
C6 C5 H5 119.6 . .
C1 C6 C5 119.4(3) . .
C1 C6 C7 122.9(3) . .
C5 C6 C7 117.7(3) . .
N1 C7 C6 125.8(3) . .
N1 C7 H7 117.1 . .
C6 C7 H7 117.1 . .
N1 C8 H8A 110.2 . .
N1 C8 H8B 110.2 . .
N1 C8 C9 107.6(2) . .
H8A C8 H8B 108.5 . .
C9 C8 H8A 110.2 . .
C9 C8 H8B 110.2 . .
N2 C9 C8 106.5(2) . .
N2 C9 H9A 110.4 . .
N2 C9 H9B 110.4 . .
C8 C9 H9A 110.4 . .
C8 C9 H9B 110.4 . .
H9A C9 H9B 108.6 . .
N2 C10 H10 118.0 . .
N2 C10 C12 124.0(3) . 2_665
C12 C10 H10 118.0 2_665 .
O2 C11 C12 121.1(3) . .
O2 C11 C16 120.2(3) . .
C16 C11 C12 118.7(3) . .
C11 C12 C10 123.1(3) . 2_665
C13 C12 C10 117.7(3) . 2_665
C13 C12 C11 119.2(3) . .
C12 C13 H13 119.8 . .
C14 C13 C12 120.4(3) . .
C14 C13 H13 119.8 . .
C13 C14 Cl3 119.1(3) . .
C13 C14 C15 120.7(3) . .
C15 C14 Cl3 120.2(3) . .
C14 C15 H15 120.3 . .
C14 C15 C16 119.5(3) . .
C16 C15 H15 120.3 . .
C11 C16 C15 121.6(3) . .
C11 C16 H16 119.2 . .
C15 C16 H16 119.2 . .

loop_
_geom_bond_atom_site_label_1
_geom_bond_atom_site_label_2
_geom_bond_distance
_geom_bond_site_symmetry_2
Fe1 Cl1 2.3109(9) .
Fe1 O1 1.899(2) .
Fe1 O2 2.0071(19) 2_665
Fe1 O2 2.161(2) .
Fe1 N1 2.111(2) .
Fe1 N2 2.125(2) .
Cl2 C4 1.743(4) .
Cl3 C14 1.733(3) .
O1 C1 1.318(4) .
O2 Fe1 2.0070(19) 2_665
O2 C11 1.356(3) .
N1 C7 1.278(4) .
N1 C8 1.463(4) .
N2 C9 1.457(4) .
N2 C10 1.264(4) .
C1 C2 1.400(5) .
C1 C6 1.408(5) .
C2 H2 0.9300 .
C2 C3 1.372(5) .
C3 H3 0.9300 .
C3 C4 1.371(6) .
C4 C5 1.362(6) .
C5 H5 0.9300 .
C5 C6 1.408(5) .
C6 C7 1.438(5) .
C7 H7 0.9300 .
C8 H8A 0.9700 .
C8 H8B 0.9700 .
C8 C9 1.507(5) .
C9 H9A 0.9700 .
C9 H9B 0.9700 .
C10 H10 0.9300 .
C10 C12 1.452(4) 2_665
C11 C12 1.421(4) .
C11 C16 1.376(4) .
C12 C10 1.452(4) 2_665
C12 C13 1.398(4) .
C13 H13 0.9300 .
C13 C14 1.376(5) .
C14 C15 1.378(5) .
C15 H15 0.9300 .
C15 C16 1.389(5) .
C16 H16 0.9300 .

loop_
_geom_torsion_atom_site_label_1
_geom_torsion_atom_site_label_2
_geom_torsion_atom_site_label_3
_geom_torsion_atom_site_label_4
_geom_torsion
_geom_torsion_site_symmetry_1
_geom_torsion_site_symmetry_2
_geom_torsion_site_symmetry_3
_geom_torsion_site_symmetry_4
Fe1 O1 C1 C2 -172.8(2) . . . .
Fe1 O1 C1 C6 6.2(5) . . . .
Fe1 O2 C11 C12 85.1(3) . . . .
Fe1 O2 C11 C12 -44.4(3) 2_665 . . .
Fe1 O2 C11 C16 -91.1(3) . . . .
Fe1 O2 C11 C16 139.4(2) 2_665 . . .
Fe1 N1 C7 C6 -1.8(5) . . . .
Fe1 N1 C8 C9 -38.3(3) . . . .
Fe1 N2 C9 C8 -40.4(3) . . . .
Fe1 N2 C10 C12 -9.0(5) . . . 2_665
Cl1 Fe1 O1 C1 -103.7(3) . . . .
Cl2 C4 C5 C6 -178.9(3) . . . .
Cl3 C14 C15 C16 177.9(3) . . . .
O1 C1 C2 C3 177.9(3) . . . .
O1 C1 C6 C5 -178.6(3) . . . .
O1 C1 C6 C7 1.2(5) . . . .
O2 Fe1 O1 C1 159.6(3) 2_665 . . .
O2 Fe1 O1 C1 85.0(3) . . . .
O2 C11 C12 C10 1.9(5) . . . 2_665
O2 C11 C12 C13 -176.6(3) . . . .
O2 C11 C16 C15 177.2(3) . . . .
N1 Fe1 O1 C1 -8.0(3) . . . .
N1 C8 C9 N2 49.8(3) . . . .
N2 Fe1 O1 C1 19.4(5) . . . .
C1 C2 C3 C4 0.8(6) . . . .
C1 C6 C7 N1 -2.9(5) . . . .
C2 C1 C6 C5 0.4(5) . . . .
C2 C1 C6 C7 -179.8(3) . . . .
C2 C3 C4 Cl2 178.2(3) . . . .
C2 C3 C4 C5 0.4(7) . . . .
C3 C4 C5 C6 -1.1(6) . . . .
C4 C5 C6 C1 0.7(6) . . . .
C4 C5 C6 C7 -179.1(3) . . . .
C5 C6 C7 N1 176.9(3) . . . .
C6 C1 C2 C3 -1.2(6) . . . .
C7 N1 C8 C9 140.8(3) . . . .
C8 N1 C7 C6 179.2(3) . . . .
C9 N2 C10 C12 -178.8(3) . . . 2_665
C10 N2 C9 C8 130.4(3) . . . .
C10 C12 C13 C14 -179.3(3) 2_665 . . .
C11 C12 C13 C14 -0.7(5) . . . .
C12 C11 C16 C15 0.9(5) . . . .
C12 C13 C14 Cl3 -177.4(3) . . . .
C12 C13 C14 C15 1.3(6) . . . .
C13 C14 C15 C16 -0.8(6) . . . .
C14 C15 C16 C11 -0.4(5) . . . .
C16 C11 C12 C10 178.1(3) . . . 2_665
C16 C11 C12 C13 -0.4(5) . . . .
